data_7211887
loop_
_publ_author_name
'Zhong, Rui-Qin'
'Zou, Ru-Qiang'
'Du, Miao'
'Yamada, Tetsuya'
'Maruta, Goro'
'Takeda, Sadamu'
'Li, Jing'
'Xu, Qiang'

_publ_section_title
;
 Metal--organic frameworks of manganese(ii)
 4,4&#x2032;-biphenyldicarboxylates: crystal structures, hydrogen
 adsorption, and magnetism properties
;
_journal_issue 3
_journal_name_full CrystEngComm
_journal_page_first 677
_journal_paper_doi 10.1039/b916168f
_journal_volume 12
_journal_year 2010
_chemical_formula_sum 'C65 H53 Mn4 N3 O19'
_chemical_formula_weight 1413.90
_chemical_name_systematic
;
?
;
_space_group_IT_number 2
_symmetry_cell_setting triclinic
_symmetry_space_group_name_Hall '-P 1'
_symmetry_space_group_name_H-M 'P -1'
_atom_sites_solution_hydrogens geom
_atom_sites_solution_primary direct
_atom_sites_solution_secondary difmap
_audit_creation_method SHELXL-97
_cell_angle_alpha 100.41(3)
_cell_angle_beta 95.25(3)
_cell_angle_gamma 101.09(3)
_cell_formula_units_Z 2
_cell_length_a 13.819(3)
_cell_length_b 15.382(3)
_cell_length_c 24.383(5)
_cell_measurement_reflns_used 2965
_cell_measurement_temperature 293(2)
_cell_measurement_theta_max 27.48
_cell_measurement_theta_min 2.25
_cell_volume 4959(2)
_computing_cell_refinement PROCESS-AUTO
_computing_data_collection 'PROCESS-AUTO (Rigaku, 1998)'
_computing_data_reduction 'CrystalClear (Rigaku, 1999)'
_computing_molecular_graphics SHELXTL
_computing_publication_material SHELXTL
_computing_structure_refinement 'SHELXL-97 (Sheldrick, 1997b)'
_computing_structure_solution 'SHELXS-97 (Sheldrick, 1997a)'
_diffrn_ambient_temperature 293(2)
_diffrn_measured_fraction_theta_full 0.961
_diffrn_measured_fraction_theta_max 0.961
_diffrn_measurement_device_type 'Rigaku RAXIS-RAPID'
_diffrn_measurement_method \w
_diffrn_radiation_monochromator graphite
_diffrn_radiation_source 'fine-focus sealed tube'
_diffrn_radiation_type MoK\a
_diffrn_radiation_wavelength 0.71073
_diffrn_reflns_av_R_equivalents 0.0475
_diffrn_reflns_av_sigmaI/netI 0.0693
_diffrn_reflns_limit_h_max 16
_diffrn_reflns_limit_h_min -16
_diffrn_reflns_limit_k_max 18
_diffrn_reflns_limit_k_min -15
_diffrn_reflns_limit_l_max 28
_diffrn_reflns_limit_l_min -28
_diffrn_reflns_number 35966
_diffrn_reflns_theta_full 25.01
_diffrn_reflns_theta_max 25.01
_diffrn_reflns_theta_min 3.03
_diffrn_standards_decay_% 0
_diffrn_standards_interval_count 0
_diffrn_standards_interval_time 0
_diffrn_standards_number 0
_exptl_absorpt_coefficient_mu 0.553
_exptl_absorpt_correction_T_max 1.0000
_exptl_absorpt_correction_T_min 0.9245
_exptl_absorpt_correction_type multi-scan
_exptl_absorpt_process_details '(ABSCOR; Higashi, 1995)'
_exptl_crystal_colour colorless
_exptl_crystal_density_diffrn 1.035
_exptl_crystal_density_meas ?
_exptl_crystal_density_method 'not measured'
_exptl_crystal_description block
_exptl_crystal_F_000 1592
_exptl_crystal_size_max 0.24
_exptl_crystal_size_mid 0.20
_exptl_crystal_size_min 0.18
_platon_squeeze_details
;
;
_refine_diff_density_max 0.506
_refine_diff_density_min -0.812
_refine_diff_density_rms 0.078
_refine_ls_extinction_method none
_refine_ls_goodness_of_fit_ref 0.981
_refine_ls_hydrogen_treatment constr
_refine_ls_matrix_type full
_refine_ls_number_parameters 802
_refine_ls_number_reflns 16813
_refine_ls_number_restraints 7
_refine_ls_restrained_S_all 0.989
_refine_ls_R_factor_all 0.0817
_refine_ls_R_factor_gt 0.0635
_refine_ls_shift/su_max 0.001
_refine_ls_shift/su_mean 0.000
_refine_ls_structure_factor_coef Fsqd
_refine_ls_weighting_details 'calc w=1/[\s^2^(Fo^2^)+(0.1314P)^2^+0.0000P] where P=(Fo^2^+2Fc^2^)/3'
_refine_ls_weighting_scheme calc
_refine_ls_wR_factor_gt 0.1788
_refine_ls_wR_factor_ref 0.1980
_reflns_number_gt 11777
_reflns_number_total 16813
_reflns_threshold_expression >2sigma(I)
_cod_data_source_file b916168f.txt
_cod_data_source_block 1_Squeeze
_cod_depositor_comments
;
The following automatic conversions were performed:

'_exptl_crystal_density_meas' value 'none' was changed to '?' - the
value is perceived as not measured.

Automatic conversion script
Id: cif_fix_values 3008 2015-01-20 13:52:24Z robertas 
;
_cod_original_cell_volume 4959.8(17)
_cod_original_sg_symbol_H-M P-1
_cod_database_code 7211887

loop_
_symmetry_equiv_pos_as_xyz
'x, y, z'
'-x, -y, -z'

loop_
_atom_site_label
_atom_site_type_symbol
_atom_site_fract_x
_atom_site_fract_y
_atom_site_fract_z
_atom_site_U_iso_or_equiv
_atom_site_adp_type
_atom_site_occupancy
_atom_site_symmetry_multiplicity
_atom_site_calc_flag
_atom_site_refinement_flags
Mn1 Mn 0.82541(4) 0.35638(3) 0.67658(2) 0.03919(15) Uani 1 1 d .
Mn2 Mn 0.63215(4) 0.44381(3) 0.72615(2) 0.03928(15) Uani 1 1 d .
Mn3 Mn 0.39127(3) 0.34596(3) 0.67525(2) 0.03680(15) Uani 1 1 d .
Mn4 Mn 0.18134(4) 0.30157(4) 0.73739(3) 0.05147(17) Uani 1 1 d .
C1 C 0.8505(3) 0.6331(2) 0.67737(18) 0.0556(10) Uani 1 1 d .
C2 C 0.7753(4) 0.6787(3) 0.6841(3) 0.0934(18) Uani 1 1 d .
H2 H 0.7124 0.6475 0.6880 0.112 Uiso 1 1 calc R
C3 C 0.7915(4) 0.7713(3) 0.6851(3) 0.105(2) Uani 1 1 d .
H3 H 0.7393 0.8009 0.6902 0.126 Uiso 1 1 calc R
C4 C 0.8815(3) 0.8194(3) 0.6789(2) 0.0644(11) Uani 1 1 d .
C5 C 0.9573(3) 0.7733(3) 0.6711(3) 0.0883(18) Uani 1 1 d .
H5 H 1.0196 0.8042 0.6660 0.106 Uiso 1 1 calc R
C6 C 0.9414(4) 0.6818(3) 0.6707(3) 0.0862(17) Uani 1 1 d .
H6 H 0.9937 0.6523 0.6658 0.103 Uiso 1 1 calc R
C7 C 0.8989(3) 0.9189(3) 0.6804(2) 0.0640(11) Uani 1 1 d .
C8 C 0.8240(4) 0.9581(3) 0.6628(3) 0.103(2) Uani 1 1 d .
H8 H 0.7612 0.9224 0.6490 0.123 Uiso 1 1 calc R
C9 C 0.8409(3) 1.0507(3) 0.6656(3) 0.0878(17) Uani 1 1 d .
H9 H 0.7886 1.0756 0.6535 0.105 Uiso 1 1 calc R
C10 C 0.9312(3) 1.1066(2) 0.68519(18) 0.0544(9) Uani 1 1 d .
C11 C 1.0044(4) 1.0675(3) 0.7023(3) 0.123(3) Uani 1 1 d .
H11 H 1.0673 1.1032 0.7158 0.147 Uiso 1 1 calc R
C12 C 0.9881(4) 0.9747(3) 0.7004(4) 0.124(3) Uani 1 1 d .
H12 H 1.0403 0.9504 0.7133 0.149 Uiso 1 1 calc R
C13 C 0.8334(3) 0.5341(2) 0.67716(16) 0.0510(9) Uani 1 1 d .
C14 C 0.9471(3) 1.2075(2) 0.68729(17) 0.0488(9) Uani 1 1 d .
C15 C 0.8692(3) 0.4511(3) 0.86162(16) 0.0664(11) Uani 1 1 d .
C16 C 0.8373(4) 0.5036(5) 0.9055(2) 0.108(2) Uani 1 1 d .
H16 H 0.7813 0.5274 0.8989 0.130 Uiso 1 1 calc R
C17 C 0.8878(4) 0.5212(5) 0.9593(2) 0.118(3) Uani 1 1 d .
H17 H 0.8636 0.5550 0.9885 0.141 Uiso 1 1 calc R
C18 C 0.9730(4) 0.4901(4) 0.97110(18) 0.0861(16) Uani 1 1 d .
C19 C 1.0063(5) 0.4427(5) 0.9254(2) 0.123(3) Uani 1 1 d .
H19 H 1.0658 0.4239 0.9309 0.148 Uiso 1 1 calc R
C20 C 0.9548(4) 0.4226(5) 0.8728(2) 0.108(2) Uani 1 1 d .
H20 H 0.9789 0.3884 0.8437 0.130 Uiso 1 1 calc R
C21 C 0.8140(3) 0.4312(3) 0.80316(16) 0.0550(9) Uani 1 1 d .
C22 C 0.5655(2) 0.2068(2) 0.60053(14) 0.0426(8) Uani 1 1 d .
C23 C 0.4871(3) 0.1926(3) 0.55927(16) 0.0577(10) Uani 1 1 d .
H23 H 0.4506 0.2371 0.5573 0.069 Uiso 1 1 calc R
C24 C 0.4621(3) 0.1115(3) 0.52019(17) 0.0637(12) Uani 1 1 d .
H24 H 0.4086 0.1027 0.4923 0.076 Uiso 1 1 calc R
C25 C 0.5139(3) 0.0436(2) 0.52136(15) 0.0500(9) Uani 1 1 d .
C26 C 0.5939(3) 0.0606(3) 0.5631(2) 0.0813(16) Uani 1 1 d .
H26 H 0.6314 0.0167 0.5650 0.098 Uiso 1 1 calc R
C27 C 0.6193(3) 0.1403(3) 0.60192(19) 0.0722(14) Uani 1 1 d .
H27 H 0.6735 0.1497 0.6295 0.087 Uiso 1 1 calc R
C28 C 0.5917(2) 0.2915(2) 0.64480(13) 0.0383(7) Uani 1 1 d .
C29 C 0.4548(3) 0.4149(3) 0.85235(15) 0.0566(10) Uani 1 1 d .
C30 C 0.3793(3) 0.4264(4) 0.88277(18) 0.0916(19) Uani 1 1 d .
H30 H 0.3143 0.4118 0.8646 0.110 Uiso 1 1 calc R
C31 C 0.3968(4) 0.4596(5) 0.94033(18) 0.098(2) Uani 1 1 d .
H31 H 0.3433 0.4672 0.9598 0.117 Uiso 1 1 calc R
C32 C 0.4901(3) 0.4815(4) 0.96910(17) 0.0797(15) Uani 1 1 d .
C33 C 0.5653(4) 0.4665(6) 0.9376(2) 0.145(4) Uani 1 1 d .
H33 H 0.6300 0.4773 0.9557 0.174 Uiso 1 1 calc R
C34 C 0.5483(4) 0.4366(6) 0.8807(2) 0.128(3) Uani 1 1 d .
H34 H 0.6018 0.4309 0.8609 0.153 Uiso 1 1 calc R
C35 C 0.4362(3) 0.3812(2) 0.79003(14) 0.0440(8) Uani 1 1 d .
C36 C 0.4513(3) 0.6454(3) 0.7111(2) 0.0674(12) Uani 1 1 d .
C37 C 0.3539(3) 0.6465(3) 0.6951(2) 0.0752(14) Uani 1 1 d .
H37 H 0.3065 0.5926 0.6858 0.090 Uiso 1 1 calc R
C38 C 0.3257(4) 0.7276(3) 0.6925(3) 0.0830(15) Uani 1 1 d .
H38 H 0.2592 0.7275 0.6820 0.100 Uiso 1 1 calc R
C39 C 0.3952(4) 0.8089(3) 0.7054(3) 0.0818(15) Uani 1 1 d .
C40 C 0.4936(4) 0.8077(3) 0.7246(4) 0.122(3) Uani 1 1 d .
H40 H 0.5408 0.8617 0.7352 0.147 Uiso 1 1 calc R
C41 C 0.5209(4) 0.7267(3) 0.7278(3) 0.108(2) Uani 1 1 d .
H41 H 0.5861 0.7265 0.7412 0.130 Uiso 1 1 calc R
C42 C 0.3662(4) 0.8957(3) 0.6996(3) 0.0811(15) Uani 1 1 d .
C43 C 0.2869(4) 0.9225(3) 0.7226(3) 0.0899(18) Uani 1 1 d .
H43 H 0.2465 0.8836 0.7403 0.108 Uiso 1 1 calc R
C44 C 0.2657(4) 1.0061(3) 0.7201(3) 0.0869(17) Uani 1 1 d .
H44 H 0.2124 1.0232 0.7366 0.104 Uiso 1 1 calc R
C45 C 0.3234(3) 1.0644(3) 0.6931(2) 0.0620(11) Uani 1 1 d .
C46 C 0.4009(4) 1.0365(3) 0.6693(3) 0.0852(16) Uani 1 1 d .
H46 H 0.4385 1.0735 0.6494 0.102 Uiso 1 1 calc R
C47 C 0.4243(4) 0.9560(3) 0.6739(3) 0.0950(19) Uani 1 1 d .
H47 H 0.4804 0.9412 0.6595 0.114 Uiso 1 1 calc R
C48 C 0.4829(3) 0.5567(3) 0.7112(2) 0.0603(11) Uani 1 1 d .
C49 C 0.3055(3) 1.1573(3) 0.69127(18) 0.0560(10) Uani 1 1 d .
C50 C 0.1608(3) 0.4025(3) 0.58039(17) 0.0646(12) Uani 1 1 d .
C51 C 0.1800(6) 0.4182(7) 0.5297(3) 0.177(5) Uani 1 1 d .
H51 H 0.2366 0.4034 0.5158 0.213 Uiso 1 1 calc R
C52 C 0.1174(6) 0.4564(8) 0.4969(3) 0.194(6) Uani 1 1 d .
H52 H 0.1329 0.4666 0.4620 0.233 Uiso 1 1 calc R
C53 C 0.0328(3) 0.4789(4) 0.51641(19) 0.0744(14) Uani 1 1 d .
C54 C 0.0171(4) 0.4650(4) 0.5687(2) 0.093(2) Uani 1 1 d .
H54 H -0.0377 0.4817 0.5837 0.112 Uiso 1 1 calc R
C55 C 0.0791(4) 0.4274(4) 0.6003(2) 0.0899(18) Uani 1 1 d .
H55 H 0.0649 0.4187 0.6357 0.108 Uiso 1 1 calc R
C56 C 0.2311(3) 0.3643(3) 0.61483(18) 0.0601(10) Uani 1 1 d .
C57 C 0.8044(6) 0.2745(5) 0.5496(2) 0.129(3) Uani 1 1 d .
H57 H 0.8417 0.2338 0.5591 0.155 Uiso 1 1 calc R
C58 C 0.6966(10) 0.3070(11) 0.4803(4) 0.245(8) Uani 1 1 d .
H58A H 0.6646 0.3259 0.5124 0.368 Uiso 1 1 calc R
H58B H 0.6485 0.2662 0.4516 0.368 Uiso 1 1 calc R
H58C H 0.7255 0.3589 0.4661 0.368 Uiso 1 1 calc R
C59 C 0.7823(18) 0.1965(17) 0.4533(5) 0.51(2) Uani 1 1 d .
H59A H 0.8332 0.2206 0.4325 0.763 Uiso 1 1 calc R
H59B H 0.7211 0.1728 0.4284 0.763 Uiso 1 1 calc R
H59C H 0.8017 0.1490 0.4694 0.763 Uiso 1 1 calc R
C60 C 0.1183(5) 0.4813(5) 0.7761(4) 0.132(3) Uani 1 1 d .
H60 H 0.0604 0.4595 0.7508 0.159 Uiso 1 1 calc R
C61 C 0.2195(12) 0.6008(10) 0.8399(7) 0.351(13) Uani 1 1 d .
H61A H 0.2042 0.5964 0.8771 0.527 Uiso 1 1 calc R
H61B H 0.2453 0.6630 0.8389 0.527 Uiso 1 1 calc R
H61C H 0.2683 0.5659 0.8303 0.527 Uiso 1 1 calc R
C62 C 0.0673(10) 0.6235(8) 0.7913(7) 0.306(10) Uani 1 1 d .
H62A H 0.0143 0.5900 0.7626 0.458 Uiso 1 1 calc R
H62B H 0.1019 0.6753 0.7788 0.458 Uiso 1 1 calc R
H62C H 0.0404 0.6431 0.8251 0.458 Uiso 1 1 calc R
N1 N 0.7689(7) 0.2645(6) 0.4957(2) 0.163(3) Uani 1 1 d .
N2 N 0.1339(7) 0.5680(4) 0.8018(4) 0.198(4) Uani 1 1 d .
O1 O 0.7456(2) 0.49139(18) 0.67726(12) 0.0619(7) Uani 1 1 d .
O2 O 0.9045(2) 0.49520(18) 0.67647(13) 0.0667(8) Uani 1 1 d .
O3 O 0.8727(2) 1.23592(17) 0.67049(12) 0.0591(7) Uani 1 1 d .
O4 O 1.0291(2) 1.25672(19) 0.70540(18) 0.0879(11) Uani 1 1 d .
O5 O 0.7364(2) 0.4619(2) 0.79679(11) 0.0684(8) Uani 1 1 d .
O6 O 0.8509(2) 0.38747(19) 0.76508(10) 0.0604(7) Uani 1 1 d .
O7 O 0.66646(16) 0.30525(15) 0.68169(9) 0.0421(5) Uani 1 1 d .
O8 O 0.53753(16) 0.35040(14) 0.64584(9) 0.0408(5) Uani 1 1 d .
O9 O 0.50923(18) 0.37432(18) 0.76344(10) 0.0530(6) Uani 1 1 d .
O10 O 0.34916(18) 0.36086(19) 0.76569(10) 0.0550(6) Uani 1 1 d .
O11 O 0.4190(2) 0.48734(18) 0.68951(14) 0.0686(8) Uani 1 1 d .
O12 O 0.5702(2) 0.55861(18) 0.73113(15) 0.0753(9) Uani 1 1 d .
O13 O 0.3679(2) 1.20810(17) 0.67144(12) 0.0581(7) Uani 1 1 d .
O14 O 0.22976(19) 1.17793(18) 0.71195(14) 0.0663(8) Uani 1 1 d .
O15 O 0.3075(2) 0.3460(3) 0.59533(13) 0.0803(10) Uani 1 1 d .
O16 O 0.2147(2) 0.3570(2) 0.66452(12) 0.0657(7) Uani 1 1 d .
O17 O 0.7917(2) 0.3320(2) 0.58684(12) 0.0708(8) Uani 1 1 d .
O18 O 0.1667(3) 0.4307(3) 0.78123(19) 0.1021(13) Uani 1 1 d .
O21 O 0.1589(4) 0.2575(3) 0.81717(19) 0.1258(16) Uani 1 1 d D
C69 C 0.2115(10) 0.2383(11) 0.8572(5) 0.283 Uiso 1 1 d D
H69 H 0.2741 0.2249 0.8556 0.340 Uiso 1 1 calc R
C71 C 0.0477(10) 0.2300(12) 0.9009(7) 0.308 Uiso 1 1 d D
H71A H 0.0189 0.1829 0.9193 0.462 Uiso 1 1 calc R
H71B H 0.0223 0.2142 0.8616 0.462 Uiso 1 1 calc R
H71C H 0.0309 0.2858 0.9175 0.462 Uiso 1 1 calc R
C70 C 0.2074(11) 0.2804(11) 0.9636(6) 0.290 Uiso 1 1 d D
H70A H 0.2155 0.3450 0.9699 0.435 Uiso 1 1 calc R
H70B H 0.2715 0.2651 0.9670 0.435 Uiso 1 1 calc R
H70C H 0.1694 0.2574 0.9909 0.435 Uiso 1 1 calc R
N5 N 0.1558(11) 0.2407(12) 0.9076(6) 0.349 Uiso 1 1 d D

loop_
_atom_site_aniso_label
_atom_site_aniso_U_11
_atom_site_aniso_U_22
_atom_site_aniso_U_33
_atom_site_aniso_U_23
_atom_site_aniso_U_13
_atom_site_aniso_U_12
Mn1 0.0381(3) 0.0321(3) 0.0451(3) 0.0036(2) -0.0031(2) 0.0097(2)
Mn2 0.0330(3) 0.0341(3) 0.0450(3) -0.0029(2) -0.0084(2) 0.0097(2)
Mn3 0.0344(3) 0.0338(3) 0.0403(3) 0.0043(2) -0.0068(2) 0.0111(2)
Mn4 0.0400(3) 0.0461(3) 0.0689(4) 0.0107(3) 0.0045(3) 0.0125(3)
C1 0.054(2) 0.0370(19) 0.079(3) 0.0173(19) 0.013(2) 0.0102(17)
C2 0.054(3) 0.047(3) 0.182(6) 0.036(3) 0.018(3) 0.003(2)
C3 0.057(3) 0.050(3) 0.218(7) 0.043(4) 0.027(4) 0.019(2)
C4 0.048(2) 0.038(2) 0.107(3) 0.022(2) 0.007(2) 0.0050(18)
C5 0.055(3) 0.052(3) 0.174(6) 0.049(3) 0.037(3) 0.015(2)
C6 0.070(3) 0.043(2) 0.164(5) 0.042(3) 0.047(3) 0.021(2)
C7 0.050(2) 0.043(2) 0.100(3) 0.019(2) 0.006(2) 0.0123(19)
C8 0.055(3) 0.040(2) 0.206(7) 0.024(3) -0.015(3) 0.008(2)
C9 0.053(3) 0.042(2) 0.161(5) 0.020(3) -0.022(3) 0.009(2)
C10 0.039(2) 0.042(2) 0.083(3) 0.0144(19) 0.0026(19) 0.0115(17)
C11 0.048(3) 0.050(3) 0.263(9) 0.055(4) -0.035(4) 0.000(2)
C12 0.050(3) 0.041(3) 0.277(9) 0.054(4) -0.029(4) 0.000(2)
C13 0.058(2) 0.0365(18) 0.057(2) 0.0087(16) 0.0106(19) 0.0041(18)
C14 0.042(2) 0.0360(18) 0.072(2) 0.0154(17) 0.0076(18) 0.0132(17)
C15 0.058(3) 0.092(3) 0.042(2) 0.001(2) -0.0134(18) 0.019(2)
C16 0.074(3) 0.190(7) 0.054(3) -0.025(3) -0.022(2) 0.071(4)
C17 0.089(4) 0.210(7) 0.044(3) -0.032(3) -0.023(2) 0.075(5)
C18 0.070(3) 0.133(5) 0.047(2) -0.008(3) -0.025(2) 0.041(3)
C19 0.114(5) 0.203(7) 0.054(3) -0.017(4) -0.031(3) 0.099(5)
C20 0.104(4) 0.172(6) 0.049(3) -0.017(3) -0.024(3) 0.087(5)
C21 0.044(2) 0.065(2) 0.047(2) 0.0029(19) -0.0117(17) 0.0055(19)
C22 0.0349(17) 0.0412(18) 0.0433(18) -0.0077(15) -0.0080(15) 0.0085(15)
C23 0.065(2) 0.048(2) 0.054(2) -0.0140(17) -0.0146(19) 0.029(2)
C24 0.068(3) 0.056(2) 0.056(2) -0.0159(18) -0.028(2) 0.029(2)
C25 0.044(2) 0.0415(19) 0.053(2) -0.0110(17) -0.0129(17) 0.0096(17)
C26 0.064(3) 0.065(3) 0.093(3) -0.039(2) -0.038(2) 0.037(2)
C27 0.059(3) 0.058(2) 0.084(3) -0.023(2) -0.037(2) 0.030(2)
C28 0.0336(17) 0.0426(18) 0.0350(16) 0.0043(14) -0.0022(14) 0.0054(14)
C29 0.043(2) 0.079(3) 0.042(2) 0.0047(19) -0.0039(17) 0.012(2)
C30 0.047(3) 0.168(6) 0.044(2) -0.015(3) -0.0125(19) 0.027(3)
C31 0.050(3) 0.180(6) 0.042(2) -0.022(3) -0.004(2) 0.023(3)
C32 0.048(2) 0.140(5) 0.040(2) -0.003(3) -0.0001(19) 0.017(3)
C33 0.043(3) 0.322(11) 0.042(3) -0.023(4) -0.008(2) 0.029(4)
C34 0.051(3) 0.271(9) 0.042(3) -0.007(4) 0.004(2) 0.026(4)
C35 0.041(2) 0.052(2) 0.0386(18) 0.0105(16) 0.0004(16) 0.0097(16)
C36 0.053(2) 0.036(2) 0.113(4) 0.012(2) 0.008(2) 0.0133(19)
C37 0.051(2) 0.044(2) 0.131(4) 0.021(2) -0.002(3) 0.013(2)
C38 0.059(3) 0.053(3) 0.141(5) 0.023(3) 0.000(3) 0.024(2)
C39 0.064(3) 0.040(2) 0.148(5) 0.021(3) 0.014(3) 0.024(2)
C40 0.065(3) 0.041(3) 0.261(9) 0.038(4) -0.003(4) 0.015(2)
C41 0.056(3) 0.043(3) 0.224(7) 0.020(3) -0.001(4) 0.024(2)
C42 0.067(3) 0.041(2) 0.144(5) 0.024(3) 0.018(3) 0.025(2)
C43 0.066(3) 0.051(3) 0.168(6) 0.043(3) 0.026(3) 0.026(2)
C44 0.065(3) 0.051(3) 0.162(5) 0.038(3) 0.029(3) 0.030(2)
C45 0.052(2) 0.038(2) 0.099(3) 0.020(2) 0.007(2) 0.0132(18)
C46 0.086(3) 0.053(3) 0.133(5) 0.031(3) 0.041(3) 0.032(3)
C47 0.088(4) 0.053(3) 0.163(6) 0.031(3) 0.047(4) 0.040(3)
C48 0.050(2) 0.038(2) 0.095(3) 0.013(2) 0.010(2) 0.0163(19)
C49 0.051(2) 0.0374(19) 0.077(3) 0.0061(19) -0.006(2) 0.0150(18)
C50 0.057(2) 0.096(3) 0.051(2) 0.025(2) -0.0054(19) 0.036(2)
C51 0.142(6) 0.377(14) 0.111(5) 0.135(7) 0.052(5) 0.196(9)
C52 0.176(7) 0.421(15) 0.099(5) 0.148(7) 0.070(5) 0.228(10)
C53 0.055(2) 0.124(4) 0.062(3) 0.038(3) 0.002(2) 0.048(3)
C54 0.064(3) 0.174(6) 0.083(3) 0.079(4) 0.028(3) 0.068(4)
C55 0.068(3) 0.152(5) 0.078(3) 0.066(4) 0.014(3) 0.050(3)
C56 0.057(2) 0.057(2) 0.059(3) 0.014(2) -0.028(2) 0.009(2)
C57 0.174(7) 0.150(6) 0.065(4) -0.012(4) -0.015(4) 0.088(6)
C58 0.266(15) 0.42(2) 0.097(7) 0.086(10) 0.002(8) 0.177(15)
C59 0.69(4) 0.73(5) 0.114(9) -0.179(17) -0.092(15) 0.50(4)
C60 0.088(5) 0.116(6) 0.166(7) -0.019(5) -0.025(5) 0.021(4)
C61 0.305(18) 0.243(15) 0.39(2) -0.179(15) -0.222(17) 0.125(14)
C62 0.258(15) 0.136(9) 0.47(2) -0.026(11) -0.169(15) 0.097(10)
N1 0.228(8) 0.202(7) 0.056(3) -0.018(4) -0.013(4) 0.093(7)
N2 0.214(8) 0.088(4) 0.248(9) -0.061(5) -0.104(7) 0.077(5)
O1 0.0616(18) 0.0432(15) 0.0771(19) 0.0131(13) 0.0078(15) 0.0012(13)
O2 0.0676(18) 0.0408(14) 0.097(2) 0.0146(14) 0.0249(17) 0.0167(14)
O3 0.0568(16) 0.0427(14) 0.0761(18) 0.0053(13) -0.0093(14) 0.0215(13)
O4 0.0395(16) 0.0431(16) 0.177(4) 0.0289(19) -0.0098(19) 0.0043(13)
O5 0.0521(16) 0.097(2) 0.0478(15) -0.0094(14) -0.0170(12) 0.0291(16)
O6 0.0590(17) 0.0722(18) 0.0429(14) -0.0056(13) -0.0132(12) 0.0225(15)
O7 0.0355(12) 0.0380(12) 0.0462(13) 0.0002(10) -0.0092(10) 0.0061(10)
O8 0.0385(12) 0.0356(12) 0.0458(13) 0.0025(10) -0.0007(10) 0.0107(10)
O9 0.0470(15) 0.0633(16) 0.0445(14) 0.0057(12) -0.0006(12) 0.0095(13)
O10 0.0422(14) 0.0747(18) 0.0391(13) 0.0013(12) -0.0105(11) 0.0076(13)
O11 0.0632(18) 0.0372(15) 0.104(2) 0.0132(15) -0.0033(17) 0.0153(14)
O12 0.0530(17) 0.0396(15) 0.130(3) 0.0074(16) -0.0019(17) 0.0182(13)
O13 0.0638(17) 0.0355(13) 0.0769(18) 0.0104(13) 0.0114(15) 0.0152(13)
O14 0.0433(15) 0.0441(15) 0.115(2) 0.0195(15) 0.0078(15) 0.0166(12)
O15 0.068(2) 0.114(3) 0.0668(19) 0.0158(18) -0.0146(15) 0.051(2)
O16 0.0626(18) 0.0684(19) 0.0657(18) 0.0306(15) -0.0176(14) 0.0095(15)
O17 0.087(2) 0.077(2) 0.0486(16) 0.0072(15) 0.0038(15) 0.0245(18)
O18 0.069(2) 0.080(2) 0.146(4) -0.019(2) 0.013(2) 0.029(2)
O21 0.161(4) 0.130(4) 0.091(3) 0.043(3) 0.029(3) 0.016(3)

loop_
_atom_type_symbol
_atom_type_description
_atom_type_scat_dispersion_real
_atom_type_scat_dispersion_imag
_atom_type_scat_source
C C 0.0033 0.0016 'International Tables Vol C Tables 4.2.6.8 and 6.1.1.4'
H H 0.0000 0.0000 'International Tables Vol C Tables 4.2.6.8 and 6.1.1.4'
N N 0.0061 0.0033 'International Tables Vol C Tables 4.2.6.8 and 6.1.1.4'
O O 0.0106 0.0060 'International Tables Vol C Tables 4.2.6.8 and 6.1.1.4'
Mn Mn 0.3368 0.7283 'International Tables Vol C Tables 4.2.6.8 and 6.1.1.4'

loop_
_geom_angle_atom_site_label_1
_geom_angle_atom_site_label_2
_geom_angle_atom_site_label_3
_geom_angle
_geom_angle_site_symmetry_1
_geom_angle_site_symmetry_3
O3 Mn1 O6 93.96(11) 1_545 .
O3 Mn1 O17 90.26(12) 1_545 .
O6 Mn1 O17 175.50(10) . .
O3 Mn1 O2 132.05(11) 1_545 .
O6 Mn1 O2 88.68(13) . .
O17 Mn1 O2 89.66(13) . .
O3 Mn1 O7 98.78(10) 1_545 .
O6 Mn1 O7 88.77(10) . .
O17 Mn1 O7 89.03(11) . .
O2 Mn1 O7 129.16(9) . .
O5 Mn2 O12 108.88(13) . .
O5 Mn2 O1 91.75(12) . .
O12 Mn2 O1 94.48(12) . .
O5 Mn2 O9 94.48(12) . .
O12 Mn2 O9 91.23(11) . .
O1 Mn2 O9 169.73(10) . .
O5 Mn2 O8 149.70(10) . .
O12 Mn2 O8 101.03(11) . .
O1 Mn2 O8 90.71(10) . .
O9 Mn2 O8 79.80(9) . .
O5 Mn2 O7 94.97(10) . .
O12 Mn2 O7 155.60(11) . .
O1 Mn2 O7 79.32(9) . .
O9 Mn2 O7 91.99(9) . .
O8 Mn2 O7 55.91(8) . .
O13 Mn3 O11 173.15(12) 1_545 .
O13 Mn3 O15 99.39(13) 1_545 .
O11 Mn3 O15 87.03(14) . .
O13 Mn3 O8 92.28(10) 1_545 .
O11 Mn3 O8 89.23(10) . .
O15 Mn3 O8 97.44(11) . .
O13 Mn3 O10 87.81(11) 1_545 .
O11 Mn3 O10 86.11(12) . .
O15 Mn3 O10 131.93(10) . .
O8 Mn3 O10 129.93(9) . .
O13 Mn3 O16 97.40(11) 1_545 .
O11 Mn3 O16 84.12(11) . .
O15 Mn3 O16 56.45(11) . .
O8 Mn3 O16 153.25(9) . .
O10 Mn3 O16 75.53(10) . .
O13 Mn3 O9 90.57(11) 1_545 .
O11 Mn3 O9 83.31(11) . .
O15 Mn3 O9 168.33(12) . .
O8 Mn3 O9 75.95(8) . .
O10 Mn3 O9 53.99(8) . .
O16 Mn3 O9 128.55(9) . .
O13 Mn3 C56 103.32(13) 1_545 .
O11 Mn3 C56 81.22(13) . .
O15 Mn3 C56 28.25(12) . .
O8 Mn3 C56 124.68(12) . .
O10 Mn3 C56 103.76(12) . .
O16 Mn3 C56 28.66(12) . .
O9 Mn3 C56 153.78(11) . .
O4 Mn4 O18 95.06(14) 1_445 .
O4 Mn4 O14 99.02(12) 1_445 1_545
O18 Mn4 O14 163.89(15) . 1_545
O4 Mn4 O16 92.23(14) 1_445 .
O18 Mn4 O16 90.59(16) . .
O14 Mn4 O16 96.62(12) 1_545 .
O4 Mn4 O21 92.62(19) 1_445 .
O18 Mn4 O21 85.29(19) . .
O14 Mn4 O21 86.29(16) 1_545 .
O16 Mn4 O21 173.89(17) . .
O4 Mn4 O10 173.91(12) 1_445 .
O18 Mn4 O10 83.12(13) . .
O14 Mn4 O10 83.64(11) 1_545 .
O16 Mn4 O10 82.00(11) . .
O21 Mn4 O10 93.02(16) . .
C2 C1 C6 117.3(4) . .
C2 C1 C13 120.8(4) . .
C6 C1 C13 121.9(3) . .
C1 C2 C3 120.8(4) . .
C1 C2 H2 119.6 . .
C3 C2 H2 119.6 . .
C4 C3 C2 121.7(4) . .
C4 C3 H3 119.2 . .
C2 C3 H3 119.2 . .
C3 C4 C5 117.7(4) . .
C3 C4 C7 121.6(4) . .
C5 C4 C7 120.7(4) . .
C6 C5 C4 120.6(4) . .
C6 C5 H5 119.7 . .
C4 C5 H5 119.7 . .
C1 C6 C5 121.9(4) . .
C1 C6 H6 119.1 . .
C5 C6 H6 119.1 . .
C12 C7 C8 116.7(4) . .
C12 C7 C4 122.0(4) . .
C8 C7 C4 121.3(4) . .
C7 C8 C9 120.5(5) . .
C7 C8 H8 119.7 . .
C9 C8 H8 119.7 . .
C10 C9 C8 122.6(4) . .
C10 C9 H9 118.7 . .
C8 C9 H9 118.7 . .
C11 C10 C9 116.5(4) . .
C11 C10 C14 122.3(4) . .
C9 C10 C14 121.2(3) . .
C10 C11 C12 121.5(5) . .
C10 C11 H11 119.3 . .
C12 C11 H11 119.3 . .
C7 C12 C11 122.2(4) . .
C7 C12 H12 118.9 . .
C11 C12 H12 118.9 . .
O2 C13 O1 121.3(3) . .
O2 C13 C1 120.1(3) . .
O1 C13 C1 118.6(3) . .
O4 C14 O3 123.7(3) . .
O4 C14 C10 120.0(3) . .
O3 C14 C10 116.3(3) . .
C20 C15 C16 117.5(4) . .
C20 C15 C21 121.7(4) . .
C16 C15 C21 120.7(4) . .
C15 C16 C17 120.5(4) . .
C15 C16 H16 119.7 . .
C17 C16 H16 119.7 . .
C18 C17 C16 122.1(5) . .
C18 C17 H17 119.0 . .
C16 C17 H17 119.0 . .
C17 C18 C19 115.7(4) . .
C17 C18 C18 121.7(5) . 2_767
C19 C18 C18 122.6(5) . 2_767
C20 C19 C18 122.3(5) . .
C20 C19 H19 118.8 . .
C18 C19 H19 118.8 . .
C15 C20 C19 121.7(5) . .
C15 C20 H20 119.1 . .
C19 C20 H20 119.1 . .
O6 C21 O5 126.0(3) . .
O6 C21 C15 116.9(3) . .
O5 C21 C15 117.1(3) . .
C23 C22 C27 119.0(3) . .
C23 C22 C28 121.2(3) . .
C27 C22 C28 119.9(3) . .
C22 C23 C24 119.7(3) . .
C22 C23 H23 120.2 . .
C24 C23 H23 120.2 . .
C25 C24 C23 122.3(4) . .
C25 C24 H24 118.9 . .
C23 C24 H24 118.9 . .
C24 C25 C26 116.6(3) . .
C24 C25 C25 121.5(4) . 2_656
C26 C25 C25 121.8(4) . 2_656
C27 C26 C25 121.6(3) . .
C27 C26 H26 119.2 . .
C25 C26 H26 119.2 . .
C26 C27 C22 120.8(4) . .
C26 C27 H27 119.6 . .
C22 C27 H27 119.6 . .
O7 C28 O8 119.5(3) . .
O7 C28 C22 120.6(3) . .
O8 C28 C22 119.9(3) . .
C30 C29 C34 117.2(4) . .
C30 C29 C35 121.3(4) . .
C34 C29 C35 121.5(3) . .
C29 C30 C31 121.3(4) . .
C29 C30 H30 119.3 . .
C31 C30 H30 119.3 . .
C32 C31 C30 121.9(4) . .
C32 C31 H31 119.0 . .
C30 C31 H31 119.0 . .
C31 C32 C33 115.7(4) . .
C31 C32 C32 122.3(5) . 2_667
C33 C32 C32 122.0(5) . 2_667
C34 C33 C32 122.2(5) . .
C34 C33 H33 118.9 . .
C32 C33 H33 118.9 . .
C29 C34 C33 121.6(4) . .
C29 C34 H34 119.2 . .
C33 C34 H34 119.2 . .
O10 C35 O9 121.7(3) . .
O10 C35 C29 119.4(3) . .
O9 C35 C29 118.9(3) . .
C37 C36 C41 119.6(4) . .
C37 C36 C48 120.3(4) . .
C41 C36 C48 120.1(4) . .
C36 C37 C38 120.4(4) . .
C36 C37 H37 119.8 . .
C38 C37 H37 119.8 . .
C37 C38 C39 120.9(4) . .
C37 C38 H38 119.6 . .
C39 C38 H38 119.6 . .
C38 C39 C40 118.3(4) . .
C38 C39 C42 121.0(4) . .
C40 C39 C42 120.6(4) . .
C41 C40 C39 120.3(5) . .
C41 C40 H40 119.8 . .
C39 C40 H40 119.8 . .
C40 C41 C36 120.3(5) . .
C40 C41 H41 119.9 . .
C36 C41 H41 119.9 . .
C43 C42 C47 117.2(4) . .
C43 C42 C39 122.6(4) . .
C47 C42 C39 120.0(4) . .
C42 C43 C44 121.5(5) . .
C42 C43 H43 119.3 . .
C44 C43 H43 119.3 . .
C45 C44 C43 120.3(4) . .
C45 C44 H44 119.9 . .
C43 C44 H44 119.9 . .
C46 C45 C44 117.9(4) . .
C46 C45 C49 120.0(4) . .
C44 C45 C49 122.1(4) . .
C47 C46 C45 121.8(5) . .
C47 C46 H46 119.1 . .
C45 C46 H46 119.1 . .
C46 C47 C42 121.2(4) . .
C46 C47 H47 119.4 . .
C42 C47 H47 119.4 . .
O11 C48 O12 125.7(3) . .
O11 C48 C36 115.9(4) . .
O12 C48 C36 118.4(4) . .
O13 C49 O14 125.8(3) . .
O13 C49 C45 117.1(3) . .
O14 C49 C45 117.1(4) . .
C51 C50 C55 117.7(4) . .
C51 C50 C56 120.4(4) . .
C55 C50 C56 121.8(4) . .
C50 C51 C52 122.0(5) . .
C50 C51 H51 119.0 . .
C52 C51 H51 119.0 . .
C53 C52 C51 120.2(5) . .
C53 C52 H52 119.9 . .
C51 C52 H52 119.9 . .
C54 C53 C52 116.4(4) . .
C54 C53 C53 122.1(5) . 2_566
C52 C53 C53 121.3(5) . 2_566
C53 C54 C55 122.7(4) . .
C53 C54 H54 118.7 . .
C55 C54 H54 118.7 . .
C50 C55 C54 120.9(4) . .
C50 C55 H55 119.5 . .
C54 C55 H55 119.5 . .
O15 C56 O16 122.0(3) . .
O15 C56 C50 119.2(4) . .
O16 C56 C50 118.6(4) . .
O15 C56 Mn3 55.03(19) . .
O16 C56 Mn3 68.5(2) . .
C50 C56 Mn3 162.1(3) . .
O17 C57 N1 124.8(6) . .
O17 C57 H57 117.6 . .
N1 C57 H57 117.6 . .
N1 C58 H58A 109.5 . .
N1 C58 H58B 109.5 . .
H58A C58 H58B 109.5 . .
N1 C58 H58C 109.5 . .
H58A C58 H58C 109.5 . .
H58B C58 H58C 109.5 . .
N1 C59 H59A 109.5 . .
N1 C59 H59B 109.5 . .
H59A C59 H59B 109.5 . .
N1 C59 H59C 109.5 . .
H59A C59 H59C 109.5 . .
H59B C59 H59C 109.5 . .
O18 C60 N2 128.2(7) . .
O18 C60 H60 115.9 . .
N2 C60 H60 115.9 . .
N2 C61 H61A 109.5 . .
N2 C61 H61B 109.5 . .
H61A C61 H61B 109.5 . .
N2 C61 H61C 109.5 . .
H61A C61 H61C 109.5 . .
H61B C61 H61C 109.5 . .
N2 C62 H62A 109.5 . .
N2 C62 H62B 109.5 . .
H62A C62 H62B 109.5 . .
N2 C62 H62C 109.5 . .
H62A C62 H62C 109.5 . .
H62B C62 H62C 109.5 . .
C57 N1 C58 120.7(7) . .
C57 N1 C59 124.2(10) . .
C58 N1 C59 113.3(10) . .
C60 N2 C61 116.4(8) . .
C60 N2 C62 122.3(9) . .
C61 N2 C62 121.3(9) . .
C13 O1 Mn2 147.4(3) . .
C13 O2 Mn1 99.9(2) . .
C14 O3 Mn1 139.0(3) . 1_565
C14 O4 Mn4 161.9(2) . 1_665
C21 O5 Mn2 130.5(2) . .
C21 O6 Mn1 135.4(2) . .
C28 O7 Mn1 129.8(2) . .
C28 O7 Mn2 91.56(18) . .
Mn1 O7 Mn2 97.24(9) . .
C28 O8 Mn3 128.4(2) . .
C28 O8 Mn2 93.01(19) . .
Mn3 O8 Mn2 97.27(8) . .
C35 O9 Mn2 146.9(2) . .
C35 O9 Mn3 87.4(2) . .
Mn2 O9 Mn3 92.73(9) . .
C35 O10 Mn4 165.7(2) . .
C35 O10 Mn3 96.0(2) . .
Mn4 O10 Mn3 94.73(9) . .
C48 O11 Mn3 142.8(3) . .
C48 O12 Mn2 123.7(3) . .
C49 O13 Mn3 130.6(2) . 1_565
C49 O14 Mn4 134.9(3) . 1_565
C56 O15 Mn3 96.7(2) . .
C56 O16 Mn4 162.5(3) . .
C56 O16 Mn3 82.8(2) . .
Mn4 O16 Mn3 94.54(10) . .
C57 O17 Mn1 133.1(4) . .
C60 O18 Mn4 137.6(5) . .
C69 O21 Mn4 137.6(8) . .
O21 C69 N5 109.0(11) . .
O21 C69 H69 125.5 . .
N5 C69 H69 125.5 . .
N5 C71 H71A 109.5 . .
N5 C71 H71B 109.5 . .
H71A C71 H71B 109.5 . .
N5 C71 H71C 109.5 . .
H71A C71 H71C 109.5 . .
H71B C71 H71C 109.5 . .
N5 C70 H70A 109.5 . .
N5 C70 H70B 109.5 . .
H70A C70 H70B 109.5 . .
N5 C70 H70C 109.5 . .
H70A C70 H70C 109.5 . .
H70B C70 H70C 109.5 . .
C70 N5 C71 116.2(11) . .
C70 N5 C69 120.5(12) . .
C71 N5 C69 120.7(11) . .

loop_
_geom_bond_atom_site_label_1
_geom_bond_atom_site_label_2
_geom_bond_distance
_geom_bond_site_symmetry_2
Mn1 O3 2.066(2) 1_545
Mn1 O6 2.105(3) .
Mn1 O17 2.144(3) .
Mn1 O2 2.204(3) .
Mn1 O7 2.209(2) .
Mn2 O5 2.083(3) .
Mn2 O12 2.095(2) .
Mn2 O1 2.152(3) .
Mn2 O9 2.189(3) .
Mn2 O8 2.324(3) .
Mn2 O7 2.364(2) .
Mn3 O13 2.066(3) 1_545
Mn3 O11 2.093(3) .
Mn3 O15 2.174(3) .
Mn3 O8 2.199(2) .
Mn3 O10 2.315(2) .
Mn3 O16 2.472(3) .
Mn3 O9 2.494(3) .
Mn3 C56 2.635(4) .
Mn4 O4 2.111(3) 1_445
Mn4 O18 2.135(4) .
Mn4 O14 2.142(3) 1_545
Mn4 O16 2.155(3) .
Mn4 O21 2.202(4) .
Mn4 O10 2.314(3) .
C1 C2 1.368(6) .
C1 C6 1.372(6) .
C1 C13 1.494(5) .
C2 C3 1.394(6) .
C2 H2 0.9300 .
C3 C4 1.356(6) .
C3 H3 0.9300 .
C4 C5 1.382(5) .
C4 C7 1.496(5) .
C5 C6 1.380(6) .
C5 H5 0.9300 .
C6 H6 0.9300 .
C7 C12 1.350(7) .
C7 C8 1.368(6) .
C8 C9 1.386(6) .
C8 H8 0.9300 .
C9 C10 1.361(6) .
C9 H9 0.9300 .
C10 C11 1.344(6) .
C10 C14 1.516(5) .
C11 C12 1.393(6) .
C11 H11 0.9300 .
C12 H12 0.9300 .
C13 O2 1.246(4) .
C13 O1 1.264(5) .
C14 O4 1.229(5) .
C14 O3 1.256(4) .
C15 C20 1.361(6) .
C15 C16 1.380(6) .
C15 C21 1.503(5) .
C16 C17 1.384(6) .
C16 H16 0.9300 .
C17 C18 1.378(7) .
C17 H17 0.9300 .
C18 C19 1.384(7) .
C18 C18 1.484(8) 2_767
C19 C20 1.361(7) .
C19 H19 0.9300 .
C20 H20 0.9300 .
C21 O6 1.251(4) .
C21 O5 1.262(4) .
C22 C23 1.366(5) .
C22 C27 1.378(5) .
C22 C28 1.494(4) .
C23 C24 1.389(5) .
C23 H23 0.9300 .
C24 C25 1.378(5) .
C24 H24 0.9300 .
C25 C26 1.384(5) .
C25 C25 1.501(6) 2_656
C26 C27 1.370(5) .
C26 H26 0.9300 .
C27 H27 0.9300 .
C28 O7 1.264(4) .
C28 O8 1.280(4) .
C29 C30 1.356(5) .
C29 C34 1.358(6) .
C29 C35 1.495(5) .
C30 C31 1.386(6) .
C30 H30 0.9300 .
C31 C32 1.359(6) .
C31 H31 0.9300 .
C32 C33 1.378(6) .
C32 C32 1.492(8) 2_667
C33 C34 1.362(7) .
C33 H33 0.9300 .
C34 H34 0.9300 .
C35 O10 1.247(4) .
C35 O9 1.259(4) .
C36 C37 1.372(6) .
C36 C41 1.391(7) .
C36 C48 1.511(5) .
C37 C38 1.386(5) .
C37 H37 0.9300 .
C38 C39 1.389(7) .
C38 H38 0.9300 .
C39 C40 1.401(7) .
C39 C42 1.493(5) .
C40 C41 1.384(6) .
C40 H40 0.9300 .
C41 H41 0.9300 .
C42 C43 1.374(6) .
C42 C47 1.383(7) .
C43 C44 1.383(5) .
C43 H43 0.9300 .
C44 C45 1.379(6) .
C44 H44 0.9300 .
C45 C46 1.367(6) .
C45 C49 1.505(5) .
C46 C47 1.359(6) .
C46 H46 0.9300 .
C47 H47 0.9300 .
C48 O11 1.242(5) .
C48 O12 1.252(5) .
C49 O13 1.241(5) .
C49 O14 1.272(4) .
C50 C51 1.342(7) .
C50 C55 1.363(6) .
C50 C56 1.498(5) .
C51 C52 1.404(6) .
C51 H51 0.9300 .
C52 C53 1.383(6) .
C52 H52 0.9300 .
C53 C54 1.359(6) .
C53 C53 1.471(7) 2_566
C54 C55 1.376(6) .
C54 H54 0.9300 .
C55 H55 0.9300 .
C56 O15 1.256(5) .
C56 O16 1.274(5) .
C57 O17 1.198(6) .
C57 N1 1.331(8) .
C57 H57 0.9300 .
C58 N1 1.355(10) .
C58 H58A 0.9600 .
C58 H58B 0.9600 .
C58 H58C 0.9600 .
C59 N1 1.384(12) .
C59 H59A 0.9600 .
C59 H59B 0.9600 .
C59 H59C 0.9600 .
C60 O18 1.135(7) .
C60 N2 1.334(9) .
C60 H60 0.9300 .
C61 N2 1.384(12) .
C61 H61A 0.9600 .
C61 H61B 0.9600 .
C61 H61C 0.9600 .
C62 N2 1.407(10) .
C62 H62A 0.9600 .
C62 H62B 0.9600 .
C62 H62C 0.9600 .
O3 Mn1 2.066(2) 1_565
O4 Mn4 2.111(3) 1_665
O13 Mn3 2.066(3) 1_565
O14 Mn4 2.142(3) 1_565
O21 C69 1.276(9) .
C69 N5 1.508(9) .
C69 H69 0.9300 .
C71 N5 1.461(9) .
C71 H71A 0.9600 .
C71 H71B 0.9600 .
C71 H71C 0.9600 .
C70 N5 1.447(9) .
C70 H70A 0.9600 .
C70 H70B 0.9600 .
C70 H70C 0.9600 .

loop_
_geom_torsion_atom_site_label_1
_geom_torsion_atom_site_label_2
_geom_torsion_atom_site_label_3
_geom_torsion_atom_site_label_4
_geom_torsion
_geom_torsion_site_symmetry_1
_geom_torsion_site_symmetry_4
C6 C1 C2 C3 -1.2(9) . .
C13 C1 C2 C3 179.1(5) . .
C1 C2 C3 C4 0.8(11) . .
C2 C3 C4 C5 0.4(10) . .
C2 C3 C4 C7 -179.6(6) . .
C3 C4 C5 C6 -1.1(9) . .
C7 C4 C5 C6 178.9(5) . .
C2 C1 C6 C5 0.5(9) . .
C13 C1 C6 C5 -179.8(5) . .
C4 C5 C6 C1 0.7(10) . .
C3 C4 C7 C12 148.2(7) . .
C5 C4 C7 C12 -31.8(9) . .
C3 C4 C7 C8 -30.0(9) . .
C5 C4 C7 C8 150.0(6) . .
C12 C7 C8 C9 0.4(10) . .
C4 C7 C8 C9 178.7(5) . .
C7 C8 C9 C10 0.3(10) . .
C8 C9 C10 C11 -0.3(9) . .
C8 C9 C10 C14 179.7(5) . .
C9 C10 C11 C12 -0.4(10) . .
C14 C10 C11 C12 179.6(6) . .
C8 C7 C12 C11 -1.1(11) . .
C4 C7 C12 C11 -179.4(6) . .
C10 C11 C12 C7 1.2(13) . .
C2 C1 C13 O2 -173.1(5) . .
C6 C1 C13 O2 7.2(7) . .
C2 C1 C13 O1 7.5(7) . .
C6 C1 C13 O1 -172.3(5) . .
C11 C10 C14 O4 -0.4(7) . .
C9 C10 C14 O4 179.7(5) . .
C11 C10 C14 O3 -179.5(5) . .
C9 C10 C14 O3 0.6(6) . .
C20 C15 C16 C17 -4.0(10) . .
C21 C15 C16 C17 179.5(6) . .
C15 C16 C17 C18 2.2(12) . .
C16 C17 C18 C19 1.9(11) . .
C16 C17 C18 C18 179.6(8) . 2_767
C17 C18 C19 C20 -4.2(12) . .
C18 C18 C19 C20 178.1(8) 2_767 .
C16 C15 C20 C19 1.7(11) . .
C21 C15 C20 C19 178.2(6) . .
C18 C19 C20 C15 2.5(13) . .
C20 C15 C21 O6 -0.4(8) . .
C16 C15 C21 O6 176.0(5) . .
C20 C15 C21 O5 -178.7(5) . .
C16 C15 C21 O5 -2.3(8) . .
C27 C22 C23 C24 0.9(6) . .
C28 C22 C23 C24 -177.2(4) . .
C22 C23 C24 C25 0.1(7) . .
C23 C24 C25 C26 -1.1(7) . .
C23 C24 C25 C25 -179.8(5) . 2_656
C24 C25 C26 C27 1.0(8) . .
C25 C25 C26 C27 179.7(5) 2_656 .
C25 C26 C27 C22 0.0(9) . .
C23 C22 C27 C26 -1.0(7) . .
C28 C22 C27 C26 177.2(4) . .
C23 C22 C28 O7 -177.6(4) . .
C27 C22 C28 O7 4.2(5) . .
C23 C22 C28 O8 3.0(5) . .
C27 C22 C28 O8 -175.1(4) . .
C34 C29 C30 C31 0.5(10) . .
C35 C29 C30 C31 -178.5(5) . .
C29 C30 C31 C32 -0.5(11) . .
C30 C31 C32 C33 -1.4(11) . .
C30 C31 C32 C32 179.0(7) . 2_667
C31 C32 C33 C34 3.5(13) . .
C32 C32 C33 C34 -176.9(8) 2_667 .
C30 C29 C34 C33 1.6(11) . .
C35 C29 C34 C33 -179.4(7) . .
C32 C33 C34 C29 -3.8(14) . .
C30 C29 C35 O10 -2.1(7) . .
C34 C29 C35 O10 179.0(5) . .
C30 C29 C35 O9 177.8(5) . .
C34 C29 C35 O9 -1.1(7) . .
C41 C36 C37 C38 3.5(9) . .
C48 C36 C37 C38 -177.0(5) . .
C36 C37 C38 C39 0.8(9) . .
C37 C38 C39 C40 -4.0(10) . .
C37 C38 C39 C42 176.6(5) . .
C38 C39 C40 C41 3.1(11) . .
C42 C39 C40 C41 -177.5(6) . .
C39 C40 C41 C36 1.1(11) . .
C37 C36 C41 C40 -4.5(10) . .
C48 C36 C41 C40 176.0(6) . .
C38 C39 C42 C43 50.7(9) . .
C40 C39 C42 C43 -128.7(7) . .
C38 C39 C42 C47 -134.3(7) . .
C40 C39 C42 C47 46.3(9) . .
C47 C42 C43 C44 0.2(10) . .
C39 C42 C43 C44 175.3(6) . .
C42 C43 C44 C45 1.2(9) . .
C43 C44 C45 C46 0.2(9) . .
C43 C44 C45 C49 -177.6(5) . .
C44 C45 C46 C47 -3.2(9) . .
C49 C45 C46 C47 174.7(5) . .
C45 C46 C47 C42 4.7(10) . .
C43 C42 C47 C46 -3.1(10) . .
C39 C42 C47 C46 -178.4(6) . .
C37 C36 C48 O11 8.6(7) . .
C41 C36 C48 O11 -171.9(5) . .
C37 C36 C48 O12 -173.3(5) . .
C41 C36 C48 O12 6.2(8) . .
C46 C45 C49 O13 -5.5(7) . .
C44 C45 C49 O13 172.4(5) . .
C46 C45 C49 O14 176.9(5) . .
C44 C45 C49 O14 -5.2(7) . .
C55 C50 C51 C52 -1.9(14) . .
C56 C50 C51 C52 -178.1(9) . .
C50 C51 C52 C53 -0.1(18) . .
C51 C52 C53 C54 2.3(15) . .
C51 C52 C53 C53 178.5(10) . 2_566
C52 C53 C54 C55 -2.5(11) . .
C53 C53 C54 C55 -178.6(7) 2_566 .
C51 C50 C55 C54 1.7(11) . .
C56 C50 C55 C54 177.9(6) . .
C53 C54 C55 C50 0.5(11) . .
C51 C50 C56 O15 -1.0(9) . .
C55 C50 C56 O15 -177.1(5) . .
C51 C50 C56 O16 174.5(7) . .
C55 C50 C56 O16 -1.6(7) . .
C51 C50 C56 Mn3 65.0(13) . .
C55 C50 C56 Mn3 -111.1(10) . .
O13 Mn3 C56 O15 -85.1(3) 1_545 .
O11 Mn3 C56 O15 100.2(3) . .
O8 Mn3 C56 O15 17.3(3) . .
O10 Mn3 C56 O15 -176.1(3) . .
O16 Mn3 C56 O15 -166.0(4) . .
O9 Mn3 C56 O15 154.7(3) . .
O13 Mn3 C56 O16 81.0(2) 1_545 .
O11 Mn3 C56 O16 -93.8(2) . .
O15 Mn3 C56 O16 166.0(4) . .
O8 Mn3 C56 O16 -176.73(19) . .
O10 Mn3 C56 O16 -10.0(2) . .
O9 Mn3 C56 O16 -39.3(4) . .
O13 Mn3 C56 C50 -161.8(10) 1_545 .
O11 Mn3 C56 C50 23.4(10) . .
O15 Mn3 C56 C50 -76.7(11) . .
O8 Mn3 C56 C50 -59.5(11) . .
O10 Mn3 C56 C50 107.2(10) . .
O16 Mn3 C56 C50 117.3(11) . .
O9 Mn3 C56 C50 78.0(11) . .
O17 C57 N1 C58 -14.9(17) . .
O17 C57 N1 C59 -178.5(16) . .
O18 C60 N2 C61 -1(2) . .
O18 C60 N2 C62 179.8(12) . .
O2 C13 O1 Mn2 88.9(5) . .
C1 C13 O1 Mn2 -91.7(5) . .
O5 Mn2 O1 C13 -17.7(5) . .
O12 Mn2 O1 C13 91.4(5) . .
O9 Mn2 O1 C13 -145.0(5) . .
O8 Mn2 O1 C13 -167.5(5) . .
O7 Mn2 O1 C13 -112.5(5) . .
O1 C13 O2 Mn1 -0.5(4) . .
C1 C13 O2 Mn1 -180.0(3) . .
O3 Mn1 O2 C13 175.3(2) 1_545 .
O6 Mn1 O2 C13 -90.6(3) . .
O17 Mn1 O2 C13 85.3(3) . .
O7 Mn1 O2 C13 -3.2(3) . .
O4 C14 O3 Mn1 -17.2(7) . 1_565
C10 C14 O3 Mn1 161.9(3) . 1_565
O3 C14 O4 Mn4 -176.2(9) . 1_665
C10 C14 O4 Mn4 4.7(14) . 1_665
O6 C21 O5 Mn2 7.0(7) . .
C15 C21 O5 Mn2 -175.0(3) . .
O12 Mn2 O5 C21 -150.9(4) . .
O1 Mn2 O5 C21 -55.5(4) . .
O9 Mn2 O5 C21 116.3(4) . .
O8 Mn2 O5 C21 38.9(5) . .
O7 Mn2 O5 C21 23.9(4) . .
O5 C21 O6 Mn1 9.6(7) . .
C15 C21 O6 Mn1 -168.5(3) . .
O3 Mn1 O6 C21 -151.3(4) 1_545 .
O17 Mn1 O6 C21 8.2(18) . .
O2 Mn1 O6 C21 76.7(4) . .
O7 Mn1 O6 C21 -52.6(4) . .
O8 C28 O7 Mn1 -99.4(3) . .
C22 C28 O7 Mn1 81.2(4) . .
O8 C28 O7 Mn2 1.3(3) . .
C22 C28 O7 Mn2 -178.0(3) . .
O3 Mn1 O7 C28 -104.7(3) 1_545 .
O6 Mn1 O7 C28 161.5(3) . .
O17 Mn1 O7 C28 -14.6(3) . .
O2 Mn1 O7 C28 74.2(3) . .
O3 Mn1 O7 Mn2 157.21(10) 1_545 .
O6 Mn1 O7 Mn2 63.40(10) . .
O17 Mn1 O7 Mn2 -112.68(11) . .
O2 Mn1 O7 Mn2 -23.90(15) . .
O5 Mn2 O7 C28 170.2(2) . .
O12 Mn2 O7 C28 -21.9(3) . .
O1 Mn2 O7 C28 -99.0(2) . .
O9 Mn2 O7 C28 75.5(2) . .
O8 Mn2 O7 C28 -0.76(17) . .
O5 Mn2 O7 Mn1 -59.40(12) . .
O12 Mn2 O7 Mn1 108.5(2) . .
O1 Mn2 O7 Mn1 31.44(10) . .
O9 Mn2 O7 Mn1 -154.07(10) . .
O8 Mn2 O7 Mn1 129.66(12) . .
O7 C28 O8 Mn3 -103.1(3) . .
C22 C28 O8 Mn3 76.3(4) . .
O7 C28 O8 Mn2 -1.3(3) . .
C22 C28 O8 Mn2 178.0(3) . .
O13 Mn3 O8 C28 -17.3(3) 1_545 .
O11 Mn3 O8 C28 156.0(3) . .
O15 Mn3 O8 C28 -117.1(3) . .
O10 Mn3 O8 C28 71.7(3) . .
O16 Mn3 O8 C28 -128.7(3) . .
O9 Mn3 O8 C28 72.7(3) . .
C56 Mn3 O8 C28 -125.2(3) . .
O13 Mn3 O8 Mn2 -117.01(10) 1_545 .
O11 Mn3 O8 Mn2 56.31(11) . .
O15 Mn3 O8 Mn2 143.21(11) . .
O10 Mn3 O8 Mn2 -27.96(14) . .
O16 Mn3 O8 Mn2 131.58(19) . .
O9 Mn3 O8 Mn2 -26.99(8) . .
C56 Mn3 O8 Mn2 135.06(12) . .
O5 Mn2 O8 C28 -17.4(3) . .
O12 Mn2 O8 C28 172.03(19) . .
O1 Mn2 O8 C28 77.33(19) . .
O9 Mn2 O8 C28 -98.70(19) . .
O7 Mn2 O8 C28 0.75(17) . .
O5 Mn2 O8 Mn3 111.98(19) . .
O12 Mn2 O8 Mn3 -58.63(12) . .
O1 Mn2 O8 Mn3 -153.33(10) . .
O9 Mn2 O8 Mn3 30.64(9) . .
O7 Mn2 O8 Mn3 130.09(12) . .
O10 C35 O9 Mn2 100.6(5) . .
C29 C35 O9 Mn2 -79.3(5) . .
O10 C35 O9 Mn3 9.6(3) . .
C29 C35 O9 Mn3 -170.3(3) . .
O5 Mn2 O9 C35 94.1(4) . .
O12 Mn2 O9 C35 -14.9(4) . .
O1 Mn2 O9 C35 -138.7(6) . .
O8 Mn2 O9 C35 -115.9(4) . .
O7 Mn2 O9 C35 -170.7(4) . .
O5 Mn2 O9 Mn3 -176.48(9) . .
O12 Mn2 O9 Mn3 74.48(12) . .
O1 Mn2 O9 Mn3 -49.4(6) . .
O8 Mn2 O9 Mn3 -26.50(7) . .
O7 Mn2 O9 Mn3 -81.33(9) . .
O13 Mn3 O9 C35 -92.3(2) 1_545 .
O11 Mn3 O9 C35 84.6(2) . .
O15 Mn3 O9 C35 118.9(5) . .
O8 Mn3 O9 C35 175.5(2) . .
O10 Mn3 O9 C35 -5.5(2) . .
O16 Mn3 O9 C35 7.6(2) . .
C56 Mn3 O9 C35 30.5(4) . .
O13 Mn3 O9 Mn2 120.79(10) 1_545 .
O11 Mn3 O9 Mn2 -62.29(11) . .
O15 Mn3 O9 Mn2 -27.9(5) . .
O8 Mn3 O9 Mn2 28.59(8) . .
O10 Mn3 O9 Mn2 -152.33(14) . .
O16 Mn3 O9 Mn2 -139.27(10) . .
C56 Mn3 O9 Mn2 -116.4(2) . .
O9 C35 O10 Mn4 128.2(8) . .
C29 C35 O10 Mn4 -51.9(11) . .
O9 C35 O10 Mn3 -10.5(4) . .
C29 C35 O10 Mn3 169.5(3) . .
O4 Mn4 O10 C35 173.8(11) 1_445 .
O18 Mn4 O10 C35 100.9(10) . .
O14 Mn4 O10 C35 -69.9(10) 1_545 .
O16 Mn4 O10 C35 -167.6(10) . .
O21 Mn4 O10 C35 16.0(10) . .
O4 Mn4 O10 Mn3 -47.5(11) 1_445 .
O18 Mn4 O10 Mn3 -120.38(15) . .
O14 Mn4 O10 Mn3 68.82(12) 1_545 .
O16 Mn4 O10 Mn3 -28.81(11) . .
O21 Mn4 O10 Mn3 154.74(15) . .
O13 Mn3 O10 C35 97.8(2) 1_545 .
O11 Mn3 O10 C35 -79.0(2) . .
O15 Mn3 O10 C35 -161.5(2) . .
O8 Mn3 O10 C35 6.7(3) . .
O16 Mn3 O10 C35 -164.0(2) . .
O9 Mn3 O10 C35 5.5(2) . .
C56 Mn3 O10 C35 -159.0(2) . .
O13 Mn3 O10 Mn4 -72.77(11) 1_545 .
O11 Mn3 O10 Mn4 110.38(12) . .
O15 Mn3 O10 Mn4 27.90(19) . .
O8 Mn3 O10 Mn4 -163.90(8) . .
O16 Mn3 O10 Mn4 25.45(9) . .
O9 Mn3 O10 Mn4 -165.07(15) . .
C56 Mn3 O10 Mn4 30.41(13) . .
O12 C48 O11 Mn3 7.1(9) . .
C36 C48 O11 Mn3 -175.0(3) . .
O13 Mn3 O11 C48 55.2(12) 1_545 .
O15 Mn3 O11 C48 -145.0(5) . .
O8 Mn3 O11 C48 -47.5(5) . .
O10 Mn3 O11 C48 82.6(5) . .
O16 Mn3 O11 C48 158.4(5) . .
O9 Mn3 O11 C48 28.4(5) . .
C56 Mn3 O11 C48 -172.8(5) . .
O11 C48 O12 Mn2 5.4(7) . .
C36 C48 O12 Mn2 -172.5(3) . .
O5 Mn2 O12 C48 -148.8(4) . .
O1 Mn2 O12 C48 117.8(4) . .
O9 Mn2 O12 C48 -53.7(4) . .
O8 Mn2 O12 C48 26.2(4) . .
O7 Mn2 O12 C48 43.9(5) . .
O14 C49 O13 Mn3 11.8(6) . 1_565
C45 C49 O13 Mn3 -165.5(3) . 1_565
O13 C49 O14 Mn4 -12.7(7) . 1_565
C45 C49 O14 Mn4 164.7(3) . 1_565
O16 C56 O15 Mn3 -15.4(5) . .
C50 C56 O15 Mn3 159.9(4) . .
O13 Mn3 O15 C56 100.7(3) 1_545 .
O11 Mn3 O15 C56 -76.9(3) . .
O8 Mn3 O15 C56 -165.7(3) . .
O10 Mn3 O15 C56 5.2(3) . .
O16 Mn3 O15 C56 8.0(2) . .
O9 Mn3 O15 C56 -111.1(5) . .
O15 C56 O16 Mn4 -68.7(11) . .
C50 C56 O16 Mn4 116.0(8) . .
Mn3 C56 O16 Mn4 -82.2(9) . .
O15 C56 O16 Mn3 13.5(4) . .
C50 C56 O16 Mn3 -161.9(4) . .
O4 Mn4 O16 C56 -74.7(9) 1_445 .
O18 Mn4 O16 C56 -169.8(9) . .
O14 Mn4 O16 C56 24.6(9) 1_545 .
O21 Mn4 O16 C56 142.8(15) . .
O10 Mn4 O16 C56 107.2(9) . .
O4 Mn4 O16 Mn3 -155.12(11) 1_445 .
O18 Mn4 O16 Mn3 109.79(13) . .
O14 Mn4 O16 Mn3 -55.77(12) 1_545 .
O21 Mn4 O16 Mn3 62.3(15) . .
O10 Mn4 O16 Mn3 26.82(10) . .
O13 Mn3 O16 C56 -104.3(2) 1_545 .
O11 Mn3 O16 C56 82.4(2) . .
O15 Mn3 O16 C56 -7.9(2) . .
O8 Mn3 O16 C56 6.0(4) . .
O10 Mn3 O16 C56 169.9(2) . .
O9 Mn3 O16 C56 159.0(2) . .
O13 Mn3 O16 Mn4 58.32(13) 1_545 .
O11 Mn3 O16 Mn4 -114.95(13) . .
O15 Mn3 O16 Mn4 154.72(18) . .
O8 Mn3 O16 Mn4 168.60(14) . .
O10 Mn3 O16 Mn4 -27.47(11) . .
O9 Mn3 O16 Mn4 -38.35(16) . .
C56 Mn3 O16 Mn4 162.6(3) . .
N1 C57 O17 Mn1 172.6(6) . .
O3 Mn1 O17 C57 -5.4(7) 1_545 .
O6 Mn1 O17 C57 -165.0(15) . .
O2 Mn1 O17 C57 126.6(7) . .
O7 Mn1 O17 C57 -104.2(7) . .
N2 C60 O18 Mn4 -164.2(8) . .
O4 Mn4 O18 C60 -31.4(8) 1_445 .
O14 Mn4 O18 C60 177.7(7) 1_545 .
O16 Mn4 O18 C60 60.9(8) . .
O21 Mn4 O18 C60 -123.6(8) . .
O10 Mn4 O18 C60 142.8(8) . .
O4 Mn4 O21 C69 159.6(13) 1_445 .
O18 Mn4 O21 C69 -105.5(13) . .
O14 Mn4 O21 C69 60.7(13) 1_545 .
O16 Mn4 O21 C69 -58(2) . .
O10 Mn4 O21 C69 -22.7(13) . .
Mn4 O21 C69 N5 162.4(8) . .
O21 C69 N5 C70 -138.8(15) . .
O21 C69 N5 C71 22(2) . .

loop_
_platon_squeeze_void_nr
_platon_squeeze_void_average_x
_platon_squeeze_void_average_y
_platon_squeeze_void_average_z
_platon_squeeze_void_volume
_platon_squeeze_void_count_electrons
_platon_squeeze_void_content
1 -0.018 0.000 0.000 1629 164 ' '
2 0.025 0.025 0.500 609 82 ' '
